data_2208347
loop_
_publ_author_name
'Tegel, Marcus'
'Evans, Cameron'
'Farrugia, Louis J. '

_publ_section_title
;Bis(<i>tert</i>-butyl
 isocyanide)-1\k^2^<i>C</i>-di-\m-carbonyl-2:3\k^4^<i>C</i>-octacarbonyl-1\k^2^<i>C</i>,2\k^3^<i>C</i>,3\k^3^<i>C</i>-<i>triangulo</i>-diironosmium
;
_journal_coeditor_code HG6301
_journal_issue 3
_journal_name_full 'Acta Crystallographica Section E'
_journal_page_first m478
_journal_page_last m479
_journal_paper_doi 10.1107/S1600536806004247
_journal_volume 62
_journal_year 2006
_chemical_formula_iupac '[Fe2 Os (C5 H9 N)2 (C O)10]'
_chemical_formula_moiety 'C20 H18 Fe2 N2 O10 Os'
_chemical_formula_sum 'C20 H18 Fe2 N2 O10 Os'
_chemical_formula_weight 748.26
_chemical_name_systematic
;
Bis(tert-butyl isocyanide)-1\k^2^C-di-\m-carbonyl-2:3\k^4^C-octacarbonyl-
1\k^2^C,2\k^3^C,3\k^3^C-triangulo-diironosmium
;
_space_group_IT_number 14
_symmetry_cell_setting monoclinic
_symmetry_space_group_name_Hall '-P 2yab'
_symmetry_space_group_name_H-M 'P 1 21/a 1'
_atom_sites_solution_hydrogens geom
_atom_sites_solution_primary direct
_atom_sites_solution_secondary difmap
_audit_conform_dict_name cif_core.dic
_audit_conform_dict_version 2.2
_audit_creation_method 'WinGX routine CIF_UPDATE'
_cell_angle_alpha 90
_cell_angle_beta 91.7530(10)
_cell_angle_gamma 90
_cell_formula_units_Z 4
_cell_length_a 11.6903(2)
_cell_length_b 12.4357(2)
_cell_length_c 17.6041(3)
_cell_measurement_reflns_used 11369
_cell_measurement_temperature 100(2)
_cell_measurement_theta_max 34.972
_cell_measurement_theta_min 2.19
_cell_volume 2558.03(7)
_computing_cell_refinement 'SCALEPACK (Otwinowski & Minor, 1997)'
_computing_data_collection 'COLLECT (Nonius, 2000)'
_computing_data_reduction 'SCALEPACK and DENZO (Otwinowski & Minor, 1997)'
_computing_molecular_graphics 'ORTEP-3 for Windows (Farrugia, 1997)'
_computing_publication_material 'WinGX (Farrugia, 1999)'
_computing_structure_refinement 'SHELXL97 (Sheldrick, 1997)'
_computing_structure_solution 'SHELXS97 (Sheldrick, 1997)'
_diffrn_ambient_temperature 100(2)
_diffrn_measured_fraction_theta_full 0.975
_diffrn_measured_fraction_theta_max 0.975
_diffrn_measurement_device '95mm CCD camera on \k-goniostat'
_diffrn_measurement_device_type KappaCCD
_diffrn_measurement_method 'CCD rotation images, thick slices'
_diffrn_radiation_monochromator graphite
_diffrn_radiation_type MoK\a
_diffrn_radiation_wavelength 0.71073
_diffrn_reflns_av_R_equivalents 0.0319
_diffrn_reflns_limit_h_max 18
_diffrn_reflns_limit_h_min -18
_diffrn_reflns_limit_k_max 20
_diffrn_reflns_limit_k_min -20
_diffrn_reflns_limit_l_max 28
_diffrn_reflns_limit_l_min -27
_diffrn_reflns_number 64585
_diffrn_reflns_reduction_process
;
 Scaled and merged with SORTAV
 R.H. Blessing, (1987) Cryst. Rev. 1, 3-58
 R.H. Blessing, (1989) J. Appl. Cryst. 22, 396-397
;
_diffrn_reflns_theta_full 34.97
_diffrn_reflns_theta_max 34.97
_diffrn_reflns_theta_min 2.39
_exptl_absorpt_coefficient_mu 6.127
_exptl_absorpt_correction_T_max 0.294
_exptl_absorpt_correction_T_min 0.197
_exptl_absorpt_correction_type multi-scan
_exptl_absorpt_process_details '(Blessing, 1995)'
_exptl_crystal_colour purple
_exptl_crystal_density_diffrn 1.943
_exptl_crystal_density_method 'not measured'
_exptl_crystal_description prism
_exptl_crystal_F_000 1440
_exptl_crystal_size_max 0.3
_exptl_crystal_size_mid 0.3
_exptl_crystal_size_min 0.2
_refine_diff_density_max 1.283
_refine_diff_density_min -0.942
_refine_ls_extinction_coef 0.00024(4)
_refine_ls_extinction_expression Fc^*^=kFc[1+0.001xFc^2^\l^3^/sin(2\q)]^-1/4^
_refine_ls_extinction_method SHELXL97
_refine_ls_goodness_of_fit_ref 1.1
_refine_ls_hydrogen_treatment constr
_refine_ls_matrix_type full
_refine_ls_number_parameters 317
_refine_ls_number_reflns 10967
_refine_ls_number_restraints 0
_refine_ls_restrained_S_all 1.1
_refine_ls_R_factor_all 0.0262
_refine_ls_R_factor_gt 0.0206
_refine_ls_shift/su_max 0.002
_refine_ls_shift/su_mean 0
_refine_ls_structure_factor_coef Fsqd
_refine_ls_weighting_details 'calc w=1/[\s^2^(Fo^2^)+(0.0113P)^2^+1.9594P] where P=(Fo^2^+2Fc^2^)/3'
_refine_ls_weighting_scheme calc
_refine_ls_wR_factor_gt 0.0411
_refine_ls_wR_factor_ref 0.0421
_reflns_number_gt 9945
_reflns_number_total 10967
_reflns_threshold_expression I>2\s(I)
_cod_data_source_file hg6301.cif
_cod_data_source_block II
_cod_original_sg_symbol_H-M 'P 21/a'
_cod_database_code 2208347
_cod_database_fobs_code 2208347

loop_
_symmetry_equiv_pos_as_xyz
'x, y, z'
'-x+1/2, y+1/2, -z'
'-x, -y, -z'
'x-1/2, -y-1/2, z'

loop_
_atom_site_type_symbol
_atom_site_label
_atom_site_fract_x
_atom_site_fract_y
_atom_site_fract_z
_atom_site_U_iso_or_equiv
_atom_site_adp_type
_atom_site_calc_flag
_atom_site_refinement_flags
_atom_site_occupancy
Os Os1 0.796803(5) 0.078714(5) 0.264536(3) 0.01175(2) Uani d . 1
Fe Fe1 0.715245(19) -0.128082(18) 0.246561(13) 0.01250(4) Uani d . 1
Fe Fe2 0.567762(19) 0.024601(19) 0.256179(14) 0.01351(4) Uani d . 1
N N1 0.79148(13) 0.09910(12) 0.08484(9) 0.0182(3) Uani d . 1
N N2 0.79307(13) 0.04302(13) 0.44331(9) 0.0176(3) Uani d . 1
O O11 0.59757(13) -0.33642(11) 0.23028(9) 0.0249(3) Uani d . 1
O O12 0.88483(13) -0.14605(12) 0.12654(8) 0.0261(3) Uani d . 1
O O13 0.88504(13) -0.19340(12) 0.36481(9) 0.0270(3) Uani d . 1
O O14 0.58792(12) -0.07302(11) 0.10291(8) 0.0207(2) Uani d . 1
O O21 0.33447(12) -0.06186(13) 0.23777(10) 0.0294(3) Uani d . 1
O O22 0.53743(15) 0.20690(13) 0.15018(10) 0.0320(3) Uani d . 1
O O23 0.53714(14) 0.17035(13) 0.38615(9) 0.0308(3) Uani d . 1
O O24 0.58865(12) -0.12054(11) 0.39045(8) 0.0212(2) Uani d . 1
O O31 0.79104(13) 0.32166(11) 0.28107(9) 0.0265(3) Uani d . 1
O O32 1.05737(12) 0.07111(12) 0.26688(10) 0.0273(3) Uani d . 1
C C1 0.79257(14) 0.09169(13) 0.15043(10) 0.0149(3) Uani d . 1
C C2 0.79353(14) 0.05589(13) 0.37818(10) 0.0158(3) Uani d . 1
C C11 0.64394(15) -0.25598(14) 0.23622(10) 0.0166(3) Uani d . 1
C C12 0.81911(15) -0.13642(14) 0.17307(10) 0.0180(3) Uani d . 1
C C13 0.81919(15) -0.16485(14) 0.31989(10) 0.0180(3) Uani d . 1
C C14 0.61172(14) -0.06415(13) 0.16762(10) 0.0163(3) Uani d . 1
C C21 0.42448(15) -0.02751(14) 0.24587(10) 0.0182(3) Uani d . 1
C C22 0.55314(15) 0.13531(15) 0.19031(11) 0.0201(3) Uani d . 1
C C23 0.55223(15) 0.11236(15) 0.33704(11) 0.0202(3) Uani d . 1
C C24 0.61162(14) -0.09012(14) 0.32994(10) 0.0168(3) Uani d . 1
C C31 0.79279(14) 0.22992(14) 0.27532(10) 0.0170(3) Uani d . 1
C C32 0.95936(15) 0.07170(13) 0.26613(10) 0.0168(3) Uani d . 1
C C100 0.78631(17) 0.10920(16) 0.00192(10) 0.0206(3) Uani d . 1
C C101 0.6633(2) 0.1395(2) -0.02095(14) 0.0380(6) Uani d . 1
H H11A 0.6444 0.2092 0.0015 0.057 Uiso calc R 1
H H11B 0.6109 0.0845 -0.0025 0.057 Uiso calc R 1
H H11C 0.6557 0.1443 -0.0764 0.057 Uiso calc R 1
C C102 0.8185(3) 0.00110(19) -0.03189(13) 0.0362(5) Uani d . 1
H H12A 0.7626 -0.0533 -0.0175 0.054 Uiso calc R 1
H H12B 0.8948 -0.0199 -0.0126 0.054 Uiso calc R 1
H H12C 0.819 0.0069 -0.0874 0.054 Uiso calc R 1
C C103 0.8706(2) 0.19684(19) -0.01871(13) 0.0317(5) Uani d . 1
H H13A 0.8473 0.2651 0.0039 0.048 Uiso calc R 1
H H13B 0.8716 0.2044 -0.0741 0.048 Uiso calc R 1
H H13C 0.9473 0.1775 0.0008 0.048 Uiso calc R 1
C C200 0.78282(16) 0.02367(16) 0.52508(10) 0.0203(3) Uani d . 1
C C201 0.8067(2) -0.09521(18) 0.53928(12) 0.0321(5) Uani d . 1
H H21A 0.7491 -0.1386 0.5117 0.048 Uiso calc R 1
H H21B 0.8035 -0.1102 0.5938 0.048 Uiso calc R 1
H H21C 0.8829 -0.1132 0.5214 0.048 Uiso calc R 1
C C202 0.6608(2) 0.0530(2) 0.54526(13) 0.0358(5) Uani d . 1
H H22A 0.6068 0.0062 0.5174 0.054 Uiso calc R 1
H H22B 0.6457 0.1281 0.5314 0.054 Uiso calc R 1
H H22C 0.6515 0.0437 0.6 0.054 Uiso calc R 1
C C203 0.8706(2) 0.0943(2) 0.56696(12) 0.0328(5) Uani d . 1
H H23A 0.9478 0.073 0.5529 0.049 Uiso calc R 1
H H23B 0.8629 0.0857 0.6219 0.049 Uiso calc R 1
H H23C 0.8576 0.1697 0.553 0.049 Uiso calc R 1

loop_
_atom_site_aniso_label
_atom_site_aniso_U_11
_atom_site_aniso_U_22
_atom_site_aniso_U_33
_atom_site_aniso_U_12
_atom_site_aniso_U_13
_atom_site_aniso_U_23
Os1 0.01157(3) 0.01227(3) 0.01136(3) -0.00138(2) -0.00030(2) 0.00027(2)
Fe1 0.01141(9) 0.01120(9) 0.01485(10) 0.00009(7) -0.00012(7) -0.00092(7)
Fe2 0.01043(9) 0.01270(9) 0.01735(10) 0.00028(7) -0.00046(8) -0.00107(8)
N1 0.0176(6) 0.0210(7) 0.0161(6) -0.0007(5) 0.0000(5) 0.0036(5)
N2 0.0175(6) 0.0206(7) 0.0148(6) -0.0028(5) -0.0002(5) -0.0020(5)
O11 0.0254(7) 0.0174(6) 0.0317(8) -0.0042(5) -0.0045(6) 0.0005(5)
O12 0.0241(7) 0.0309(7) 0.0237(7) 0.0057(6) 0.0058(5) -0.0002(6)
O13 0.0269(7) 0.0290(7) 0.0246(7) 0.0034(6) -0.0082(6) 0.0002(6)
O14 0.0216(6) 0.0230(6) 0.0173(6) 0.0020(5) -0.0034(5) -0.0020(5)
O21 0.0170(6) 0.0325(8) 0.0388(9) -0.0052(5) 0.0000(6) -0.0067(6)
O22 0.0361(8) 0.0272(7) 0.0329(8) 0.0083(6) 0.0025(7) 0.0084(6)
O23 0.0309(8) 0.0314(8) 0.0300(8) 0.0043(6) -0.0008(6) -0.0121(6)
O24 0.0224(6) 0.0236(6) 0.0179(6) -0.0021(5) 0.0028(5) 0.0013(5)
O31 0.0250(7) 0.0162(6) 0.0383(8) -0.0008(5) 0.0025(6) -0.0014(5)
O32 0.0152(6) 0.0293(7) 0.0375(8) 0.0000(5) -0.0006(5) 0.0005(6)
C1 0.0122(6) 0.0147(7) 0.0177(7) -0.0004(5) -0.0001(5) 0.0012(5)
C2 0.0146(7) 0.0162(7) 0.0165(7) -0.0022(5) -0.0001(5) -0.0010(5)
C11 0.0181(7) 0.0160(7) 0.0156(7) 0.0018(5) -0.0028(5) 0.0003(5)
C12 0.0168(7) 0.0183(7) 0.0188(7) 0.0023(6) -0.0011(6) 0.0013(6)
C13 0.0177(7) 0.0177(7) 0.0186(7) -0.0006(6) -0.0004(6) -0.0008(6)
C14 0.0135(7) 0.0159(7) 0.0195(7) -0.0010(5) -0.0002(5) 0.0002(5)
C21 0.0165(7) 0.0188(7) 0.0194(8) 0.0006(6) 0.0007(6) -0.0022(6)
C22 0.0179(7) 0.0200(8) 0.0226(8) 0.0033(6) 0.0013(6) -0.0012(6)
C23 0.0167(7) 0.0207(8) 0.0232(8) 0.0015(6) -0.0014(6) -0.0017(6)
C24 0.0147(7) 0.0173(7) 0.0184(7) -0.0026(5) -0.0010(5) -0.0019(6)
C31 0.0142(7) 0.0182(7) 0.0188(8) -0.0014(5) 0.0013(6) -0.0003(6)
C32 0.0164(7) 0.0157(7) 0.0182(7) -0.0002(5) -0.0007(5) 0.0007(6)
C100 0.0243(8) 0.0244(8) 0.0130(7) 0.0007(6) -0.0001(6) 0.0042(6)
C101 0.0302(11) 0.0592(16) 0.0241(10) 0.0038(10) -0.0075(8) 0.0130(10)
C102 0.0589(16) 0.0281(10) 0.0214(10) 0.0033(10) -0.0012(10) -0.0045(8)
C103 0.0414(12) 0.0319(11) 0.0222(9) -0.0078(9) 0.0072(8) 0.0065(8)
C200 0.0223(8) 0.0285(9) 0.0102(7) -0.0030(7) 0.0013(6) -0.0010(6)
C201 0.0475(13) 0.0293(10) 0.0194(9) -0.0012(9) 0.0018(9) 0.0061(7)
C202 0.0257(10) 0.0606(16) 0.0214(10) 0.0030(10) 0.0062(8) -0.0039(9)
C203 0.0390(12) 0.0418(12) 0.0171(8) -0.0133(10) -0.0059(8) -0.0048(8)

loop_
_atom_type_symbol
_atom_type_description
_atom_type_scat_dispersion_real
_atom_type_scat_dispersion_imag
_atom_type_scat_source
C C 0.0033 0.0016 'International Tables Vol C Tables 4.2.6.8 and 6.1.1.4'
H H 0 0 'International Tables Vol C Tables 4.2.6.8 and 6.1.1.4'
Fe Fe 0.3463 0.8444 'International Tables Vol C Tables 4.2.6.8 and 6.1.1.4'
N N 0.0061 0.0033 'International Tables Vol C Tables 4.2.6.8 and 6.1.1.4'
O O 0.0106 0.006 'International Tables Vol C Tables 4.2.6.8 and 6.1.1.4'
Os Os -1.2165 7.603 'International Tables Vol C Tables 4.2.6.8 and 6.1.1.4'

loop_
_geom_angle_atom_site_label_1
_geom_angle_atom_site_label_2
_geom_angle_atom_site_label_3
_geom_angle
C31 Os1 C32 94.13(7)
C31 Os1 C1 91.18(7)
C32 Os1 C1 90.71(7)
C31 Os1 C2 92.23(7)
C32 Os1 C2 91.61(7)
C1 Os1 C2 175.73(7)
C31 Os1 Fe1 158.36(5)
C32 Os1 Fe1 107.50(5)
C1 Os1 Fe1 87.85(5)
C2 Os1 Fe1 88.03(5)
C31 Os1 Fe2 102.76(5)
C32 Os1 Fe2 163.11(5)
C1 Os1 Fe2 88.41(5)
C2 Os1 Fe2 88.33(5)
Fe1 Os1 Fe2 55.606(7)
C11 Fe1 C13 98.51(8)
C11 Fe1 C12 101.31(8)
C13 Fe1 C12 92.59(8)
C11 Fe1 C14 90.72(7)
C13 Fe1 C14 170.76(7)
C12 Fe1 C14 85.99(7)
C11 Fe1 C24 89.64(7)
C13 Fe1 C24 86.80(8)
C12 Fe1 C24 168.99(8)
C14 Fe1 C24 92.84(7)
C11 Fe1 Fe2 110.43(6)
C13 Fe1 Fe2 125.29(6)
C12 Fe1 Fe2 123.81(6)
C14 Fe1 Fe2 49.76(5)
C24 Fe1 Fe2 49.59(5)
C11 Fe1 Os1 172.65(6)
C13 Fe1 Os1 86.06(6)
C12 Fe1 Os1 84.14(6)
C14 Fe1 Os1 84.72(5)
C24 Fe1 Os1 84.85(5)
Fe2 Fe1 Os1 62.253(7)
C21 Fe2 C22 98.07(8)
C21 Fe2 C23 100.44(8)
C22 Fe2 C23 92.04(9)
C21 Fe2 C24 91.61(8)
C22 Fe2 C24 170.28(8)
C23 Fe2 C24 87.07(8)
C21 Fe2 C14 89.04(7)
C22 Fe2 C14 86.64(8)
C23 Fe2 C14 170.53(8)
C24 Fe2 C14 92.64(7)
C21 Fe2 Fe1 110.55(6)
C22 Fe2 Fe1 124.82(6)
C23 Fe2 Fe1 125.52(6)
C24 Fe2 Fe1 49.68(5)
C14 Fe2 Fe1 49.45(5)
C21 Fe2 Os1 172.43(6)
C22 Fe2 Os1 85.46(6)
C23 Fe2 Os1 86.07(6)
C24 Fe2 Os1 84.82(5)
C14 Fe2 Os1 84.47(5)
Fe1 Fe2 Os1 62.141(7)
C1 N1 C100 178.22(18)
C2 N2 C200 175.33(17)
N1 C1 Os1 179.22(15)
N2 C2 Os1 179.17(15)
O11 C11 Fe1 179.03(17)
O12 C12 Fe1 177.30(17)
O13 C13 Fe1 176.45(16)
O14 C14 Fe1 140.12(14)
O14 C14 Fe2 139.09(14)
Fe1 C14 Fe2 80.79(7)
O21 C21 Fe2 178.31(17)
O22 C22 Fe2 175.85(17)
O23 C23 Fe2 176.16(17)
O24 C24 Fe2 140.02(15)
O24 C24 Fe1 139.26(15)
Fe2 C24 Fe1 80.73(7)
O31 C31 Os1 179.18(17)
O32 C32 Os1 177.73(16)
N1 C100 C103 106.99(16)
N1 C100 C102 108.10(16)
C103 C100 C102 111.69(19)
N1 C100 C101 107.07(16)
C103 C100 C101 111.83(18)
C102 C100 C101 110.9(2)
C100 C101 H11A 109.5
C100 C101 H11B 109.5
H11A C101 H11B 109.5
C100 C101 H11C 109.5
H11A C101 H11C 109.5
H11B C101 H11C 109.5
C100 C102 H12A 109.5
C100 C102 H12B 109.5
H12A C102 H12B 109.5
C100 C102 H12C 109.5
H12A C102 H12C 109.5
H12B C102 H12C 109.5
C100 C103 H13A 109.5
C100 C103 H13B 109.5
H13A C103 H13B 109.5
C100 C103 H13C 109.5
H13A C103 H13C 109.5
H13B C103 H13C 109.5
N2 C200 C202 107.11(16)
N2 C200 C203 107.81(16)
C202 C200 C203 111.72(18)
N2 C200 C201 107.45(15)
C202 C200 C201 111.25(19)
C203 C200 C201 111.26(18)
C200 C201 H21A 109.5
C200 C201 H21B 109.5
H21A C201 H21B 109.5
C200 C201 H21C 109.5
H21A C201 H21C 109.5
H21B C201 H21C 109.5
C200 C202 H22A 109.5
C200 C202 H22B 109.5
H22A C202 H22B 109.5
C200 C202 H22C 109.5
H22A C202 H22C 109.5
H22B C202 H22C 109.5
C200 C203 H23A 109.5
C200 C203 H23B 109.5
H23A C203 H23B 109.5
C200 C203 H23C 109.5
H23A C203 H23C 109.5
H23B C203 H23C 109.5

loop_
_geom_bond_atom_site_label_1
_geom_bond_atom_site_label_2
_geom_bond_distance
Os1 C31 1.8906(18)
Os1 C32 1.9017(17)
Os1 C1 2.0143(17)
Os1 C2 2.0221(17)
Os1 Fe1 2.7576(2)
Os1 Fe2 2.7604(2)
Fe1 C11 1.8023(17)
Fe1 C13 1.8044(18)
Fe1 C12 1.8041(18)
Fe1 C14 1.9812(17)
Fe1 C24 1.9884(18)
Fe1 Fe2 2.5738(3)
Fe2 C21 1.8000(18)
Fe2 C22 1.8047(19)
Fe2 C23 1.8073(19)
Fe2 C24 1.9858(18)
Fe2 C14 1.9904(18)
N1 C1 1.158(2)
N1 C100 1.465(2)
N2 C2 1.158(2)
N2 C200 1.468(2)
O11 C11 1.141(2)
O12 C12 1.146(2)
O13 C13 1.143(2)
O14 C14 1.169(2)
O21 C21 1.141(2)
O22 C22 1.148(2)
O23 C23 1.144(2)
O24 C24 1.169(2)
O31 C31 1.146(2)
O32 C32 1.145(2)
C100 C103 1.521(3)
C100 C102 1.522(3)
C100 C101 1.528(3)
C101 H11A 0.98
C101 H11B 0.98
C101 H11C 0.98
C102 H12A 0.98
C102 H12B 0.98
C102 H12C 0.98
C103 H13A 0.98
C103 H13B 0.98
C103 H13C 0.98
C200 C202 1.525(3)
C200 C203 1.524(3)
C200 C201 1.524(3)
C201 H21A 0.98
C201 H21B 0.98
C201 H21C 0.98
C202 H22A 0.98
C202 H22B 0.98
C202 H22C 0.98
C203 H23A 0.98
C203 H23B 0.98
C203 H23C 0.98

loop_
_geom_torsion_atom_site_label_1
_geom_torsion_atom_site_label_2
_geom_torsion_atom_site_label_3
_geom_torsion_atom_site_label_4
_geom_torsion
C31 Os1 Fe1 C13 -135.44(15)
C32 Os1 Fe1 C13 46.72(8)
C1 Os1 Fe1 C13 136.79(7)
C2 Os1 Fe1 C13 -44.35(7)
Fe2 Os1 Fe1 C13 -133.67(6)
C31 Os1 Fe1 C12 131.54(15)
C32 Os1 Fe1 C12 -46.30(8)
C1 Os1 Fe1 C12 43.77(7)
C2 Os1 Fe1 C12 -137.36(7)
Fe2 Os1 Fe1 C12 133.32(6)
C31 Os1 Fe1 C14 45.04(15)
C32 Os1 Fe1 C14 -132.80(8)
C1 Os1 Fe1 C14 -42.73(7)
C2 Os1 Fe1 C14 136.14(7)
Fe2 Os1 Fe1 C14 46.82(5)
C31 Os1 Fe1 C24 -48.31(15)
C32 Os1 Fe1 C24 133.86(8)
C1 Os1 Fe1 C24 -136.07(7)
C2 Os1 Fe1 C24 42.79(7)
Fe2 Os1 Fe1 C24 -46.53(5)
C31 Os1 Fe1 Fe2 -1.77(14)
C32 Os1 Fe1 Fe2 -179.61(6)
C1 Os1 Fe1 Fe2 -89.54(5)
C2 Os1 Fe1 Fe2 89.32(5)
C11 Fe1 Fe2 C21 -2.83(9)
C13 Fe1 Fe2 C21 -120.02(9)
C12 Fe1 Fe2 C21 117.26(9)
C14 Fe1 Fe2 C21 69.86(9)
C24 Fe1 Fe2 C21 -73.82(9)
Os1 Fe1 Fe2 C21 177.85(6)
C11 Fe1 Fe2 C22 -119.14(9)
C13 Fe1 Fe2 C22 123.67(10)
C12 Fe1 Fe2 C22 0.95(10)
C14 Fe1 Fe2 C22 -46.45(10)
C24 Fe1 Fe2 C22 169.87(10)
Os1 Fe1 Fe2 C22 61.54(7)
C11 Fe1 Fe2 C23 117.52(10)
C13 Fe1 Fe2 C23 0.33(10)
C12 Fe1 Fe2 C23 -122.39(10)
C14 Fe1 Fe2 C23 -169.79(10)
C24 Fe1 Fe2 C23 46.53(10)
Os1 Fe1 Fe2 C23 -61.80(8)
C11 Fe1 Fe2 C24 70.99(9)
C13 Fe1 Fe2 C24 -46.20(9)
C12 Fe1 Fe2 C24 -168.92(9)
C14 Fe1 Fe2 C24 143.68(9)
Os1 Fe1 Fe2 C24 -108.33(6)
C11 Fe1 Fe2 C14 -72.69(9)
C13 Fe1 Fe2 C14 170.12(9)
C12 Fe1 Fe2 C14 47.40(9)
C24 Fe1 Fe2 C14 -143.68(9)
Os1 Fe1 Fe2 C14 107.99(6)
C11 Fe1 Fe2 Os1 179.32(6)
C13 Fe1 Fe2 Os1 62.14(7)
C12 Fe1 Fe2 Os1 -60.59(7)
C14 Fe1 Fe2 Os1 -107.99(6)
C24 Fe1 Fe2 Os1 108.33(6)
C31 Os1 Fe2 C22 45.71(8)
C32 Os1 Fe2 C22 -132.35(19)
C1 Os1 Fe2 C22 -45.13(7)
C2 Os1 Fe2 C22 137.62(8)
Fe1 Os1 Fe2 C22 -133.62(6)
C31 Os1 Fe2 C23 -46.65(8)
C32 Os1 Fe2 C23 135.29(19)
C1 Os1 Fe2 C23 -137.49(8)
C2 Os1 Fe2 C23 45.26(8)
Fe1 Os1 Fe2 C23 134.03(6)
C31 Os1 Fe2 C24 -134.06(7)
C32 Os1 Fe2 C24 47.88(19)
C1 Os1 Fe2 C24 135.09(7)
C2 Os1 Fe2 C24 -42.15(7)
Fe1 Os1 Fe2 C24 46.61(5)
C31 Os1 Fe2 C14 132.77(7)
C32 Os1 Fe2 C14 -45.29(19)
C1 Os1 Fe2 C14 41.92(7)
C2 Os1 Fe2 C14 -135.32(7)
Fe1 Os1 Fe2 C14 -46.56(5)
C31 Os1 Fe2 Fe1 179.33(5)
C32 Os1 Fe2 Fe1 1.27(18)
C1 Os1 Fe2 Fe1 88.48(5)
C2 Os1 Fe2 Fe1 -88.76(5)
C11 Fe1 C14 O14 -63.4(2)
C12 Fe1 C14 O14 37.9(2)
C24 Fe1 C14 O14 -153.1(2)
Fe2 Fe1 C14 O14 -180.0(2)
Os1 Fe1 C14 O14 122.3(2)
C11 Fe1 C14 Fe2 116.52(7)
C12 Fe1 C14 Fe2 -142.18(7)
C24 Fe1 C14 Fe2 26.85(6)
Os1 Fe1 C14 Fe2 -57.71(4)
C21 Fe2 C14 O14 61.5(2)
C22 Fe2 C14 O14 -36.6(2)
C24 Fe2 C14 O14 153.1(2)
Fe1 Fe2 C14 O14 180.0(2)
Os1 Fe2 C14 O14 -122.4(2)
C21 Fe2 C14 Fe1 -118.45(7)
C22 Fe2 C14 Fe1 143.41(7)
C24 Fe2 C14 Fe1 -26.88(6)
Os1 Fe2 C14 Fe1 57.65(4)
C21 Fe2 C24 O24 -63.6(2)
C23 Fe2 C24 O24 36.7(2)
C14 Fe2 C24 O24 -152.8(2)
Fe1 Fe2 C24 O24 -179.5(2)
Os1 Fe2 C24 O24 123.0(2)
C21 Fe2 C24 Fe1 115.89(7)
C23 Fe2 C24 Fe1 -143.74(7)
C14 Fe2 C24 Fe1 26.78(6)
Os1 Fe2 C24 Fe1 -57.42(4)
C11 Fe1 C24 O24 61.9(2)
C13 Fe1 C24 O24 -36.6(2)
C12 Fe1 C24 O24 -123.7(4)
C14 Fe1 C24 O24 152.6(2)
Fe2 Fe1 C24 O24 179.5(2)
Os1 Fe1 C24 O24 -122.9(2)
C11 Fe1 C24 Fe2 -117.62(7)
C13 Fe1 C24 Fe2 143.84(7)
C12 Fe1 C24 Fe2 56.7(4)
C14 Fe1 C24 Fe2 -26.92(6)
Os1 Fe1 C24 Fe2 57.51(4)
